data_2222184
loop_
_publ_author_name
'Li, Rui'
'Ding, Zhen-Yu'
'Wei, Yu-Quan'
'Ding, Jian'

_publ_section_title
;
 5-[(4-Acetylphenyl)aminomethylene]-2,2-dimethyl-1,3-dioxane-4,6-dione
;
_journal_issue 6
_journal_name_full 'Acta Crystallographica Section E'
_journal_page_first o1297
_journal_paper_doi 10.1107/S1600536809017425
_journal_volume 65
_journal_year 2009
_chemical_formula_iupac 'C15 H15 N O5'
_chemical_formula_moiety 'C15 H15 N O5'
_chemical_formula_sum 'C15 H15 N O5'
_chemical_formula_weight 289.28
_chemical_name_systematic
;
5-[(4-Acetylphenyl)aminomethylene]-2,2-dimethyl-1,3-dioxane-4,6-dione
;
_space_group_IT_number 2
_symmetry_cell_setting triclinic
_symmetry_space_group_name_Hall '-P 1'
_symmetry_space_group_name_H-M 'P -1'
_atom_sites_solution_hydrogens geom
_atom_sites_solution_primary direct
_atom_sites_solution_secondary difmap
_audit_creation_method SHELXL-97
_cell_angle_alpha 82.79(4)
_cell_angle_beta 83.19(4)
_cell_angle_gamma 86.03(4)
_cell_formula_units_Z 2
_cell_length_a 7.102(3)
_cell_length_b 7.356(4)
_cell_length_c 13.856(4)
_cell_measurement_reflns_used 25
_cell_measurement_temperature 292(2)
_cell_measurement_theta_max 7.36
_cell_measurement_theta_min 4.39
_cell_volume 712.0(5)
_computing_cell_refinement 'DIFRAC (Gabe & White, 1993)'
_computing_data_collection 'DIFRAC (Gabe & White, 1993)'
_computing_data_reduction 'NRCVAX (Gabe <i>et al.</i>,  1989)'
_computing_molecular_graphics 'ORTEP-3 (Farrugia, 1997)'
_computing_publication_material 'SHELXL97 (Sheldrick, 2008)'
_computing_structure_refinement 'SHELXL97 (Sheldrick, 2008)'
_computing_structure_solution 'SHELXS97 (Sheldrick, 2008)'
_diffrn_ambient_temperature 292(2)
_diffrn_measured_fraction_theta_full 0.988
_diffrn_measured_fraction_theta_max 0.988
_diffrn_measurement_device_type 'Enraf--Nonius CAD-4'
_diffrn_measurement_method \w/2\q
_diffrn_radiation_monochromator graphite
_diffrn_radiation_source 'fine-focus sealed tube'
_diffrn_radiation_type MoK\a
_diffrn_radiation_wavelength 0.71073
_diffrn_reflns_av_R_equivalents 0.0081
_diffrn_reflns_av_sigmaI/netI 0.0450
_diffrn_reflns_limit_h_max 8
_diffrn_reflns_limit_h_min -8
_diffrn_reflns_limit_k_max 8
_diffrn_reflns_limit_k_min -3
_diffrn_reflns_limit_l_max 16
_diffrn_reflns_limit_l_min -16
_diffrn_reflns_number 2894
_diffrn_reflns_theta_full 25.53
_diffrn_reflns_theta_max 25.53
_diffrn_reflns_theta_min 1.49
_diffrn_standards_decay_% 1.765
_diffrn_standards_interval_count 100
_diffrn_standards_number 3
_exptl_absorpt_coefficient_mu 0.102
_exptl_absorpt_correction_type none
_exptl_crystal_colour colourless
_exptl_crystal_density_diffrn 1.349
_exptl_crystal_density_method 'not measured'
_exptl_crystal_description block
_exptl_crystal_F_000 304
_exptl_crystal_size_max 0.44
_exptl_crystal_size_mid 0.36
_exptl_crystal_size_min 0.32
_refine_diff_density_max 0.226
_refine_diff_density_min -0.337
_refine_ls_extinction_method none
_refine_ls_goodness_of_fit_ref 1.030
_refine_ls_hydrogen_treatment mixed
_refine_ls_matrix_type full
_refine_ls_number_parameters 197
_refine_ls_number_reflns 2621
_refine_ls_number_restraints 0
_refine_ls_restrained_S_all 1.030
_refine_ls_R_factor_all 0.1264
_refine_ls_R_factor_gt 0.0637
_refine_ls_shift/su_max 0.000
_refine_ls_shift/su_mean 0.000
_refine_ls_structure_factor_coef Fsqd
_refine_ls_weighting_details 'w=1/[\s^2^(Fo^2^)+(0.0987P)^2^+0.0000P] where P=(Fo^2^+2Fc^2^)/3'
_refine_ls_weighting_scheme calc
_refine_ls_wR_factor_gt 0.1581
_refine_ls_wR_factor_ref 0.1792
_reflns_number_gt 1399
_reflns_number_total 2621
_reflns_threshold_expression >2sigma(I)
_cod_data_source_file xu2521.cif
_cod_data_source_block I
_cod_depositor_comments
;
The following automatic conversions were performed:
'_symmetry_cell_setting' value 'Triclinic' changed to 'triclinic'
according to '/home/saulius/struct/CIF-dictionaries/cif_core.dic'
dictionary named 'cif_core.dic' version 2.4.1 from 2010-06-29.

Automatic conversion script
Id: cif_fix_enum 1527 2010-12-29 10:47:43Z saulius 

The following automatic conversions were performed:

'_symmetry_cell_setting' value 'Triclinic' changed to 'triclinic'
according to /home/saulius/struct/CIF-dictionaries/cif_core.dic
dictionary named 'cif_core.dic' version 2.4.1 from 2010-06-29.

Automatic conversion script
Id: cif_fix_values 1715 2011-07-08 13:25:40Z adriana 
;
_cod_database_code 2222184
_cod_database_fobs_code 2222184

loop_
_symmetry_equiv_pos_as_xyz
'x, y, z'
'-x, -y, -z'

loop_
_atom_site_type_symbol
_atom_site_label
_atom_site_fract_x
_atom_site_fract_y
_atom_site_fract_z
_atom_site_U_iso_or_equiv
_atom_site_adp_type
_atom_site_calc_flag
_atom_site_refinement_flags
_atom_site_occupancy
_atom_site_disorder_assembly
_atom_site_disorder_group
O O1 0.4606(3) 0.5224(2) 0.87501(13) 0.0548(6) Uani d . 1 . .
O O2 0.4847(3) 0.3153(3) 0.75537(13) 0.0585(6) Uani d . 1 . .
O O3 0.5363(3) 0.8104(3) 0.83800(15) 0.0713(7) Uani d . 1 . .
O O4 0.5696(3) 0.4044(3) 0.60005(14) 0.0688(7) Uani d . 1 . .
O O5 0.9300(3) 1.4570(3) 0.25900(17) 0.0767(7) Uani d . 1 . .
N N1 0.6950(3) 0.7445(3) 0.54722(17) 0.0485(6) Uani d . 1 . .
H H1N 0.674(4) 0.644(5) 0.528(2) 0.066(9) Uiso d . 1 . .
C C1 0.3511(5) 0.2250(4) 0.9154(2) 0.0677(9) Uani d . 1 . .
H H1A 0.3605 0.2286 0.9836 0.101 Uiso calc R 1 . .
H H1B 0.3674 0.1003 0.9010 0.101 Uiso calc R 1 . .
H H1C 0.2284 0.2754 0.8999 0.101 Uiso calc R 1 . .
C C2 0.6988(5) 0.2750(5) 0.8795(2) 0.0708(9) Uani d . 1 . .
H H2A 0.7894 0.3472 0.8371 0.106 Uiso calc R 1 . .
H H2B 0.7236 0.1478 0.8706 0.106 Uiso calc R 1 . .
H H2C 0.7094 0.2910 0.9463 0.106 Uiso calc R 1 . .
C C3 0.5022(4) 0.3356(4) 0.8554(2) 0.0504(7) Uani d . 1 . .
C C4 0.5331(4) 0.6609(4) 0.8097(2) 0.0503(7) Uani d . 1 . .
C C5 0.5861(4) 0.6195(3) 0.71100(18) 0.0440(6) Uani d . 1 . .
C C6 0.5512(4) 0.4421(4) 0.6835(2) 0.0486(7) Uani d . 1 . .
C C7 0.6522(4) 0.7568(3) 0.64119(19) 0.0443(7) Uani d . 1 . .
H H7 0.6681 0.8692 0.6625 0.053 Uiso calc R 1 . .
C C8 0.7584(4) 0.8835(4) 0.47359(19) 0.0443(7) Uani d . 1 . .
C C9 0.8222(4) 0.8338(4) 0.3821(2) 0.0561(8) Uani d . 1 . .
H H9 0.8262 0.7113 0.3711 0.067 Uiso calc R 1 . .
C C10 0.8804(4) 0.9674(4) 0.3063(2) 0.0562(8) Uani d . 1 . .
H H10 0.9233 0.9337 0.2447 0.067 Uiso calc R 1 . .
C C11 0.8752(4) 1.1500(4) 0.3217(2) 0.0475(7) Uani d . 1 . .
C C12 0.8132(4) 1.1971(4) 0.4143(2) 0.0510(7) Uani d . 1 . .
H H12 0.8113 1.3192 0.4256 0.061 Uiso calc R 1 . .
C C13 0.7541(4) 1.0661(4) 0.4903(2) 0.0491(7) Uani d . 1 . .
H H13 0.7118 1.0998 0.5521 0.059 Uiso calc R 1 . .
C C14 0.9294(4) 1.2990(4) 0.2415(2) 0.0558(8) Uani d . 1 . .
C C15 0.9783(5) 1.2522(5) 0.1391(2) 0.0731(10) Uani d . 1 . .
H H15A 1.0042 1.3622 0.0958 0.110 Uiso calc R 1 . .
H H15B 0.8735 1.1954 0.1195 0.110 Uiso calc R 1 . .
H H15C 1.0885 1.1690 0.1365 0.110 Uiso calc R 1 . .

loop_
_atom_site_aniso_label
_atom_site_aniso_U_11
_atom_site_aniso_U_22
_atom_site_aniso_U_33
_atom_site_aniso_U_12
_atom_site_aniso_U_13
_atom_site_aniso_U_23
O1 0.0800(14) 0.0361(11) 0.0476(11) 0.0014(9) -0.0018(10) -0.0097(9)
O2 0.0936(15) 0.0361(11) 0.0467(11) -0.0137(10) -0.0013(10) -0.0087(9)
O3 0.125(2) 0.0320(11) 0.0598(12) -0.0023(11) -0.0121(12) -0.0163(9)
O4 0.1213(19) 0.0381(11) 0.0475(12) -0.0173(12) 0.0040(11) -0.0130(9)
O5 0.0993(18) 0.0370(13) 0.0893(17) -0.0106(11) 0.0019(13) 0.0012(11)
N1 0.0641(16) 0.0299(13) 0.0525(15) -0.0091(11) -0.0043(12) -0.0071(11)
C1 0.087(2) 0.056(2) 0.0591(19) -0.0135(17) 0.0026(17) -0.0095(16)
C2 0.078(2) 0.053(2) 0.078(2) 0.0051(16) -0.0068(18) 0.0021(16)
C3 0.071(2) 0.0296(14) 0.0505(16) 0.0001(13) -0.0032(14) -0.0068(12)
C4 0.0647(19) 0.0389(16) 0.0488(16) 0.0057(13) -0.0135(14) -0.0092(13)
C5 0.0512(16) 0.0371(15) 0.0455(15) 0.0007(12) -0.0106(13) -0.0086(12)
C6 0.0670(19) 0.0346(15) 0.0435(16) -0.0027(13) -0.0018(13) -0.0065(12)
C7 0.0527(16) 0.0300(14) 0.0525(17) -0.0017(12) -0.0121(13) -0.0086(12)
C8 0.0449(16) 0.0374(15) 0.0520(16) -0.0071(12) -0.0067(12) -0.0067(12)
C9 0.069(2) 0.0416(16) 0.0597(18) -0.0133(14) 0.0005(15) -0.0137(14)
C10 0.0639(19) 0.0526(19) 0.0525(17) -0.0094(15) 0.0036(14) -0.0140(14)
C11 0.0434(16) 0.0431(16) 0.0548(17) -0.0042(12) -0.0029(13) -0.0029(13)
C12 0.0608(19) 0.0312(14) 0.0611(18) -0.0040(12) -0.0069(14) -0.0048(13)
C13 0.0588(18) 0.0377(15) 0.0518(16) 0.0021(13) -0.0048(13) -0.0129(13)
C14 0.0464(17) 0.0531(19) 0.066(2) 0.0003(14) -0.0062(14) -0.0001(15)
C15 0.083(2) 0.063(2) 0.065(2) -0.0021(18) 0.0077(18) 0.0072(16)

loop_
_atom_type_symbol
_atom_type_description
_atom_type_scat_dispersion_real
_atom_type_scat_dispersion_imag
_atom_type_scat_source
C C 0.0033 0.0016 'International Tables Vol C Tables 4.2.6.8 and 6.1.1.4'
H H 0.0000 0.0000 'International Tables Vol C Tables 4.2.6.8 and 6.1.1.4'
N N 0.0061 0.0033 'International Tables Vol C Tables 4.2.6.8 and 6.1.1.4'
O O 0.0106 0.0060 'International Tables Vol C Tables 4.2.6.8 and 6.1.1.4'

loop_
_geom_angle_atom_site_label_1
_geom_angle_atom_site_label_2
_geom_angle_atom_site_label_3
_geom_angle_site_symmetry_1
_geom_angle_site_symmetry_3
_geom_angle
_geom_angle_publ_flag
C4 O1 C3 . . 119.3(2) ?
C6 O2 C3 . . 120.1(2) ?
C7 N1 C8 . . 127.6(2) ?
C7 N1 H1N . . 116(2) ?
C8 N1 H1N . . 116(2) ?
C3 C1 H1A . . 109.5 ?
C3 C1 H1B . . 109.5 ?
H1A C1 H1B . . 109.5 ?
C3 C1 H1C . . 109.5 ?
H1A C1 H1C . . 109.5 ?
H1B C1 H1C . . 109.5 ?
C3 C2 H2A . . 109.5 ?
C3 C2 H2B . . 109.5 ?
H2A C2 H2B . . 109.5 ?
C3 C2 H2C . . 109.5 ?
H2A C2 H2C . . 109.5 ?
H2B C2 H2C . . 109.5 ?
O2 C3 O1 . . 111.4(2) ?
O2 C3 C1 . . 105.9(2) ?
O1 C3 C1 . . 106.4(2) ?
O2 C3 C2 . . 110.2(2) ?
O1 C3 C2 . . 109.4(2) ?
C1 C3 C2 . . 113.4(3) ?
O3 C4 O1 . . 117.5(2) ?
O3 C4 C5 . . 125.9(3) ?
O1 C4 C5 . . 116.5(2) ?
C7 C5 C4 . . 118.8(2) ?
C7 C5 C6 . . 120.4(2) ?
C4 C5 C6 . . 120.5(2) ?
O4 C6 O2 . . 118.4(2) ?
O4 C6 C5 . . 124.5(3) ?
O2 C6 C5 . . 117.1(2) ?
N1 C7 C5 . . 126.2(2) ?
N1 C7 H7 . . 116.9 ?
C5 C7 H7 . . 116.9 ?
C9 C8 C13 . . 120.2(3) ?
C9 C8 N1 . . 117.8(3) ?
C13 C8 N1 . . 122.0(2) ?
C8 C9 C10 . . 119.7(3) ?
C8 C9 H9 . . 120.1 ?
C10 C9 H9 . . 120.1 ?
C11 C10 C9 . . 120.7(3) ?
C11 C10 H10 . . 119.7 ?
C9 C10 H10 . . 119.7 ?
C10 C11 C12 . . 118.8(3) ?
C10 C11 C14 . . 122.5(3) ?
C12 C11 C14 . . 118.7(3) ?
C13 C12 C11 . . 121.3(3) ?
C13 C12 H12 . . 119.4 ?
C11 C12 H12 . . 119.4 ?
C12 C13 C8 . . 119.3(3) ?
C12 C13 H13 . . 120.4 ?
C8 C13 H13 . . 120.4 ?
O5 C14 C11 . . 120.4(3) ?
O5 C14 C15 . . 120.4(3) ?
C11 C14 C15 . . 119.2(3) ?
C14 C15 H15A . . 109.5 ?
C14 C15 H15B . . 109.5 ?
H15A C15 H15B . . 109.5 ?
C14 C15 H15C . . 109.5 ?
H15A C15 H15C . . 109.5 ?
H15B C15 H15C . . 109.5 ?

loop_
_geom_bond_atom_site_label_1
_geom_bond_atom_site_label_2
_geom_bond_site_symmetry_2
_geom_bond_distance
_geom_bond_publ_flag
O1 C4 . 1.361(3) ?
O1 C3 . 1.438(3) ?
O2 C6 . 1.342(3) ?
O2 C3 . 1.434(3) ?
O3 C4 . 1.216(3) ?
O4 C6 . 1.212(3) ?
O5 C14 . 1.217(3) ?
N1 C7 . 1.315(3) ?
N1 C8 . 1.408(3) ?
N1 H1N . 0.85(3) ?
C1 C3 . 1.498(4) ?
C1 H1A . 0.9600 ?
C1 H1B . 0.9600 ?
C1 H1C . 0.9600 ?
C2 C3 . 1.499(4) ?
C2 H2A . 0.9600 ?
C2 H2B . 0.9600 ?
C2 H2C . 0.9600 ?
C4 C5 . 1.438(3) ?
C5 C7 . 1.374(4) ?
C5 C6 . 1.450(4) ?
C7 H7 . 0.9300 ?
C8 C9 . 1.380(4) ?
C8 C13 . 1.389(4) ?
C9 C10 . 1.390(4) ?
C9 H9 . 0.9300 ?
C10 C11 . 1.383(4) ?
C10 H10 . 0.9300 ?
C11 C12 . 1.384(4) ?
C11 C14 . 1.495(4) ?
C12 C13 . 1.383(4) ?
C12 H12 . 0.9300 ?
C13 H13 . 0.9300 ?
C14 C15 . 1.497(4) ?
C15 H15A . 0.9600 ?
C15 H15B . 0.9600 ?
C15 H15C . 0.9600 ?

loop_
_geom_hbond_atom_site_label_D
_geom_hbond_atom_site_label_H
_geom_hbond_atom_site_label_A
_geom_hbond_site_symmetry_A
_geom_hbond_distance_DH
_geom_hbond_distance_HA
_geom_hbond_distance_DA
_geom_hbond_angle_DHA
N1 H1N O4 . 0.84(4) 2.05(3) 2.699(3) 133(2)
C1 H1B O3 1_545 0.96 2.57 3.480(4) 158
C9 H9 O5 1_545 0.93 2.59 3.429(4) 150

loop_
_cod_related_entry_id
_cod_related_entry_database
_cod_related_entry_code
1 ChemSpider 3575709
